data_4069735
loop_
_publ_author_name
'Martincov\'a, Jana'
'Dost\'alov\'a, Romana'
'Dost\'al, Libor'
'R\%u\<zi\<cka, Ale\<s'
'Jambor, Roman'

_publ_section_title
;
 The Stannylene {2,6-(Me2NCH2)2C6H3}SnCl as a Ligand in Transition Metal
 Complexes of Palladium, Ruthenium, and Rhodium
;
_journal_issue 16
_journal_name_full Organometallics
_journal_page_first 4823
_journal_paper_doi 10.1021/om900393k
_journal_volume 28
_journal_year 2009
_chemical_formula_moiety 'C22 H33 Cl3 N2 Ru Sn, 2(C H Cl3)'
_chemical_formula_sum 'C24 H35 Cl9 N2 Ru Sn'
_chemical_formula_weight 890.35
_chemical_name_systematic
; 
 ? 
;
_space_group_IT_number 2
_symmetry_cell_setting triclinic
_symmetry_space_group_name_Hall '-P 1'
_symmetry_space_group_name_H-M 'P -1'
_atom_sites_solution_hydrogens geom
_atom_sites_solution_primary direct
_atom_sites_solution_secondary difmap
_audit_creation_method SHELXL-97
_cell_angle_alpha 72.714(6)
_cell_angle_beta 63.362(6)
_cell_angle_gamma 78.623(6)
_cell_formula_units_Z 2
_cell_length_a 12.0230(9)
_cell_length_b 12.3900(11)
_cell_length_c 13.1250(8)
_cell_measurement_reflns_used 29436
_cell_measurement_temperature 150(1)
_cell_measurement_theta_max 27.5
_cell_measurement_theta_min 1
_cell_volume 1664.0(2)
_computing_cell_refinement 'COLLECT and DENZO'
_computing_data_collection 'COLLECT (Hooft, 1998) and DENZO (Otwinowski & Minor, 1997)'
_computing_data_reduction 'COLLECT and DENZO'
_computing_molecular_graphics 'PLATON (Spek, 2003)'
_computing_publication_material 'SHELXL-97 (Sheldrick, 1997)'
_computing_structure_refinement 'SHELXL-97 (Sheldrick, 1997)'
_computing_structure_solution 'SIR92 (Altomare et al., 1994)'
_diffrn_ambient_temperature 150(1)
_diffrn_detector_area_resol_mean 9.091
_diffrn_measured_fraction_theta_full 0.992
_diffrn_measured_fraction_theta_max 0.992
_diffrn_measurement_device_type 'Bruker Nonius KappaCCD area detector'
_diffrn_measurement_method '\f and \w scans to fill the Ewald sphere'
_diffrn_radiation_monochromator graphite
_diffrn_radiation_source 'fine-focus sealed tube'
_diffrn_radiation_type MoK\a
_diffrn_radiation_wavelength 0.71073
_diffrn_reflns_av_R_equivalents 0.0487
_diffrn_reflns_av_sigmaI/netI 0.0340
_diffrn_reflns_limit_h_max 15
_diffrn_reflns_limit_h_min -15
_diffrn_reflns_limit_k_max 16
_diffrn_reflns_limit_k_min -16
_diffrn_reflns_limit_l_max 16
_diffrn_reflns_limit_l_min -17
_diffrn_reflns_number 29346
_diffrn_reflns_theta_full 27.50
_diffrn_reflns_theta_max 27.50
_diffrn_reflns_theta_min 3.10
_exptl_absorpt_coefficient_mu 1.946
_exptl_absorpt_correction_T_max 0.843
_exptl_absorpt_correction_T_min 0.685
_exptl_absorpt_correction_type integration
_exptl_absorpt_process_details
;
Gaussian integration (Coppens, 1970)
;
_exptl_crystal_colour red
_exptl_crystal_density_diffrn 1.777
_exptl_crystal_density_method 'not measured'
_exptl_crystal_description nnedle
_exptl_crystal_F_000 880
_exptl_crystal_size_max 0.430
_exptl_crystal_size_mid 0.182
_exptl_crystal_size_min 0.128
_refine_diff_density_max 0.787
_refine_diff_density_min -1.214
_refine_diff_density_rms 0.136
_refine_ls_extinction_method none
_refine_ls_goodness_of_fit_ref 1.120
_refine_ls_hydrogen_treatment constr
_refine_ls_matrix_type full
_refine_ls_number_parameters 334
_refine_ls_number_reflns 7576
_refine_ls_number_restraints 0
_refine_ls_restrained_S_all 1.120
_refine_ls_R_factor_all 0.0411
_refine_ls_R_factor_gt 0.0307
_refine_ls_shift/su_max 0.001
_refine_ls_shift/su_mean 0.000
_refine_ls_structure_factor_coef Fsqd
_refine_ls_weighting_details 'calc w=1/[\s^2^(Fo^2^)+(0.0234P)^2^+3.5812P] where P=(Fo^2^+2Fc^2^)/3'
_refine_ls_weighting_scheme calc
_refine_ls_wR_factor_gt 0.0699
_refine_ls_wR_factor_ref 0.0760
_reflns_number_gt 6582
_reflns_number_total 7576
_reflns_threshold_expression >2sigma(I)
_cod_data_source_file om900393k_si_002.cif
_cod_data_source_block shelxl
_cod_depositor_comments
;
The following automatic conversions were performed:

'_symmetry_cell_setting' value 'Triclinic' changed to 'triclinic'
according to /home/saulius/struct/CIF-dictionaries/cif_core.dic
dictionary named 'cif_core.dic' version 2.4.2 from 2011-04-26.

Automatic conversion script
Id: cif_fix_values 1715 2011-07-08 13:25:40Z adriana 
;
_cod_original_sg_symbol_H-M P-1
_cod_database_code 4069735

loop_
_symmetry_equiv_pos_as_xyz
'x, y, z'
'-x, -y, -z'

loop_
_atom_site_label
_atom_site_type_symbol
_atom_site_fract_x
_atom_site_fract_y
_atom_site_fract_z
_atom_site_U_iso_or_equiv
_atom_site_adp_type
_atom_site_occupancy
_atom_site_symmetry_multiplicity
_atom_site_calc_flag
_atom_site_refinement_flags
Sn1 Sn 0.283381(18) 0.291220(17) 0.356113(18) 0.01596(6) Uani 1 1 d .
Ru1 Ru 0.33623(2) 0.39986(2) 0.46808(2) 0.01635(7) Uani 1 1 d .
Cl2 Cl 0.49935(7) 0.24946(6) 0.46722(7) 0.02149(15) Uani 1 1 d .
Cl1 Cl 0.06130(7) 0.26360(7) 0.44575(7) 0.02393(16) Uani 1 1 d .
Cl4 Cl 0.86217(10) 0.23268(9) 0.30159(10) 0.0467(3) Uani 1 1 d .
Cl3 Cl 0.48429(7) 0.47966(7) 0.27063(7) 0.02253(16) Uani 1 1 d .
Cl9 Cl 0.21390(11) 1.09041(10) 0.10855(9) 0.0451(3) Uani 1 1 d .
Cl8 Cl 0.05352(11) 0.91838(11) 0.28686(9) 0.0504(3) Uani 1 1 d .
Cl6 Cl 0.84896(11) 0.42438(11) 0.11988(10) 0.0520(3) Uani 1 1 d .
Cl7 Cl 0.12956(12) 0.93155(12) 0.04265(11) 0.0564(3) Uani 1 1 d .
Cl5 Cl 0.74590(14) 0.21773(17) 0.15635(14) 0.0847(6) Uani 1 1 d .
C4 C 0.5326(3) 0.1552(3) 0.0006(3) 0.0333(8) Uani 1 1 d .
H4 H 0.5794 0.1285 -0.0669 0.040 Uiso 1 1 d R
N1 N 0.3109(2) 0.0810(2) 0.4208(2) 0.0192(5) Uani 1 1 d .
N2 N 0.2372(3) 0.4342(2) 0.1928(2) 0.0222(6) Uani 1 1 d .
C1 C 0.3913(3) 0.2328(3) 0.2007(3) 0.0194(6) Uani 1 1 d .
C2 C 0.4484(3) 0.1238(3) 0.2101(3) 0.0230(7) Uani 1 1 d .
C6 C 0.4082(3) 0.3044(3) 0.0921(3) 0.0223(7) Uani 1 1 d .
C8 C 0.2193(3) 0.0235(3) 0.4127(3) 0.0278(7) Uani 1 1 d .
H8A H 0.2438 -0.0561 0.4219 0.033 Uiso 1 1 d R
H8B H 0.2167 0.0544 0.3374 0.033 Uiso 1 1 d R
H8C H 0.1381 0.0348 0.4734 0.033 Uiso 1 1 d R
C9 C 0.3073(3) 0.0382(3) 0.5398(3) 0.0253(7) Uani 1 1 d .
H9A H 0.2251 0.0537 0.5968 0.030 Uiso 1 1 d R
H9B H 0.3664 0.0751 0.5460 0.030 Uiso 1 1 d R
H9C H 0.3285 -0.0421 0.5539 0.030 Uiso 1 1 d R
C20 C 0.3110(5) 0.1924(5) 0.7776(4) 0.074(2) Uani 1 1 d .
H20A H 0.3800 0.1861 0.7043 0.089 Uiso 1 1 d R
H20B H 0.2911 0.1181 0.8273 0.089 Uiso 1 1 d R
H20C H 0.3332 0.2349 0.8153 0.089 Uiso 1 1 d R
C23 C 0.7729(3) 0.3059(3) 0.2232(3) 0.0325(8) Uani 1 1 d .
H23 H 0.6922 0.3323 0.2785 0.039 Uiso 1 1 d R
C7 C 0.4359(3) 0.0569(3) 0.3309(3) 0.0244(7) Uani 1 1 d .
H7A H 0.4494 -0.0234 0.3331 0.029 Uiso 1 1 d R
H7B H 0.4989 0.0766 0.3480 0.029 Uiso 1 1 d R
C12 C 0.2094(3) 0.5516(3) 0.2051(3) 0.0303(8) Uani 1 1 d .
H12A H 0.2710 0.5716 0.2225 0.036 Uiso 1 1 d R
H12B H 0.1284 0.5586 0.2677 0.036 Uiso 1 1 d R
H12C H 0.2100 0.6014 0.1331 0.036 Uiso 1 1 d R
C13 C 0.2243(3) 0.3602(3) 0.6599(3) 0.0237(7) Uani 1 1 d .
C10 C 0.3554(3) 0.4256(3) 0.0885(3) 0.0239(7) Uani 1 1 d .
H10A H 0.4155 0.4704 0.0846 0.029 Uiso 1 1 d R
H10B H 0.3403 0.4564 0.0183 0.029 Uiso 1 1 d R
C11 C 0.1355(3) 0.4001(3) 0.1775(3) 0.0314(8) Uani 1 1 d .
H11A H 0.1328 0.4454 0.1051 0.038 Uiso 1 1 d R
H11B H 0.0575 0.4119 0.2417 0.038 Uiso 1 1 d R
H11C H 0.1498 0.3215 0.1759 0.038 Uiso 1 1 d R
C5 C 0.4788(3) 0.2647(3) -0.0087(3) 0.0298(8) Uani 1 1 d .
H5 H 0.4895 0.3118 -0.0818 0.036 Uiso 1 1 d R
C19 C 0.1993(4) 0.2521(3) 0.7554(3) 0.0342(8) Uani 1 1 d .
H19 H 0.1682 0.1999 0.7325 0.041 Uiso 1 1 d R
C3 C 0.5185(3) 0.0840(3) 0.1094(3) 0.0300(8) Uani 1 1 d .
H3 H 0.5552 0.0103 0.1147 0.036 Uiso 1 1 d R
C24 C 0.0905(4) 1.0097(4) 0.1468(3) 0.0352(8) Uani 1 1 d .
H24 H 0.0170 1.0613 0.1480 0.042 Uiso 1 1 d R
C21 C 0.0959(4) 0.2788(4) 0.8679(3) 0.0381(9) Uani 1 1 d .
H21A H 0.1275 0.3213 0.8984 0.046 Uiso 1 1 d R
H21B H 0.0676 0.2092 0.9246 0.046 Uiso 1 1 d R
H21C H 0.0277 0.3224 0.8520 0.046 Uiso 1 1 d R
C17 C 0.1607(3) 0.5035(3) 0.5158(3) 0.0228(7) Uani 1 1 d .
H17 H 0.1075 0.5276 0.4780 0.027 Uiso 1 1 d R
C18 C 0.1472(3) 0.3984(3) 0.5994(3) 0.0214(6) Uani 1 1 d .
H18 H 0.0856 0.3533 0.6148 0.026 Uiso 1 1 d R
C14 C 0.3184(3) 0.4321(3) 0.6334(3) 0.0261(7) Uani 1 1 d .
H14 H 0.3706 0.4093 0.6722 0.031 Uiso 1 1 d R
C16 C 0.2565(3) 0.5721(3) 0.4890(3) 0.0284(8) Uani 1 1 d .
C15 C 0.3329(3) 0.5341(3) 0.5518(3) 0.0293(8) Uani 1 1 d .
H15 H 0.3944 0.5791 0.5372 0.035 Uiso 1 1 d R
C22 C 0.2747(4) 0.6827(3) 0.4002(4) 0.0420(10) Uani 1 1 d .
H22A H 0.2389 0.7434 0.4395 0.050 Uiso 1 1 d R
H22B H 0.2346 0.6851 0.3506 0.050 Uiso 1 1 d R
H22C H 0.3623 0.6908 0.3533 0.050 Uiso 1 1 d R

loop_
_atom_site_aniso_label
_atom_site_aniso_U_11
_atom_site_aniso_U_22
_atom_site_aniso_U_33
_atom_site_aniso_U_23
_atom_site_aniso_U_13
_atom_site_aniso_U_12
Sn1 0.01512(10) 0.01564(11) 0.01797(11) -0.00522(8) -0.00690(8) -0.00105(7)
Ru1 0.01402(12) 0.01574(12) 0.02055(13) -0.00753(9) -0.00667(10) -0.00016(9)
Cl2 0.0180(3) 0.0182(4) 0.0277(4) -0.0077(3) -0.0086(3) 0.0013(3)
Cl1 0.0166(3) 0.0269(4) 0.0262(4) -0.0041(3) -0.0074(3) -0.0042(3)
Cl4 0.0376(5) 0.0404(6) 0.0508(6) 0.0034(5) -0.0171(5) -0.0037(4)
Cl3 0.0197(3) 0.0230(4) 0.0230(4) -0.0040(3) -0.0073(3) -0.0040(3)
Cl9 0.0558(6) 0.0503(6) 0.0349(5) -0.0074(4) -0.0180(5) -0.0225(5)
Cl8 0.0455(6) 0.0590(7) 0.0347(5) 0.0028(5) -0.0106(5) -0.0149(5)
Cl6 0.0492(6) 0.0558(7) 0.0371(5) 0.0092(5) -0.0145(5) -0.0139(5)
Cl7 0.0587(7) 0.0699(8) 0.0535(7) -0.0307(6) -0.0196(6) -0.0172(6)
Cl5 0.0652(8) 0.1297(14) 0.0815(10) -0.0762(11) -0.0070(7) -0.0349(9)
C4 0.0298(19) 0.044(2) 0.0258(18) -0.0187(16) -0.0056(15) 0.0002(16)
N1 0.0235(13) 0.0163(13) 0.0199(13) -0.0027(10) -0.0114(11) -0.0027(10)
N2 0.0204(13) 0.0224(14) 0.0215(13) -0.0013(11) -0.0087(11) -0.0030(11)
C1 0.0177(14) 0.0207(15) 0.0203(15) -0.0064(12) -0.0072(12) -0.0021(12)
C2 0.0200(15) 0.0238(16) 0.0283(17) -0.0110(14) -0.0112(14) 0.0018(13)
C6 0.0203(15) 0.0262(17) 0.0215(15) -0.0070(13) -0.0081(13) -0.0033(13)
C8 0.0339(19) 0.0216(17) 0.0339(19) -0.0077(14) -0.0173(16) -0.0051(14)
C9 0.0346(18) 0.0188(16) 0.0260(17) -0.0020(13) -0.0170(15) -0.0038(13)
C20 0.056(3) 0.085(4) 0.031(2) 0.008(2) -0.004(2) 0.037(3)
C23 0.0275(18) 0.040(2) 0.0298(18) -0.0142(16) -0.0072(15) -0.0055(16)
C7 0.0267(17) 0.0209(16) 0.0271(17) -0.0090(13) -0.0132(14) 0.0049(13)
C12 0.0304(18) 0.0226(17) 0.0343(19) -0.0016(14) -0.0154(16) 0.0031(14)
C13 0.0219(16) 0.0252(17) 0.0233(16) -0.0129(14) -0.0064(13) 0.0033(13)
C10 0.0232(16) 0.0276(17) 0.0179(15) -0.0003(13) -0.0076(13) -0.0056(13)
C11 0.0274(18) 0.039(2) 0.0293(18) 0.0000(16) -0.0155(16) -0.0090(15)
C5 0.0292(18) 0.038(2) 0.0202(16) -0.0068(15) -0.0068(14) -0.0081(15)
C19 0.048(2) 0.0259(19) 0.0249(18) -0.0071(15) -0.0141(17) 0.0038(16)
C3 0.0299(18) 0.0292(19) 0.0327(19) -0.0162(15) -0.0118(16) 0.0044(15)
C24 0.033(2) 0.040(2) 0.0300(19) -0.0090(17) -0.0096(16) -0.0046(16)
C21 0.036(2) 0.039(2) 0.0283(19) -0.0016(16) -0.0064(17) -0.0063(17)
C17 0.0180(15) 0.0251(17) 0.0253(16) -0.0111(13) -0.0086(13) 0.0052(12)
C18 0.0166(14) 0.0233(16) 0.0240(16) -0.0117(13) -0.0055(13) 0.0015(12)
C14 0.0206(16) 0.038(2) 0.0275(17) -0.0224(15) -0.0100(14) 0.0029(14)
C16 0.0253(17) 0.0183(16) 0.0352(19) -0.0137(14) -0.0046(15) 0.0037(13)
C15 0.0209(16) 0.0309(19) 0.040(2) -0.0247(16) -0.0055(15) -0.0035(14)
C22 0.047(2) 0.0166(17) 0.044(2) -0.0088(16) -0.0039(19) 0.0013(16)

loop_
_atom_type_symbol
_atom_type_description
_atom_type_scat_dispersion_real
_atom_type_scat_dispersion_imag
_atom_type_scat_source
C C 0.0033 0.0016 'International Tables Vol C Tables 4.2.6.8 and 6.1.1.4'
H H 0.0000 0.0000 'International Tables Vol C Tables 4.2.6.8 and 6.1.1.4'
Cl Cl 0.1484 0.1585 'International Tables Vol C Tables 4.2.6.8 and 6.1.1.4'
N N 0.0061 0.0033 'International Tables Vol C Tables 4.2.6.8 and 6.1.1.4'
Ru Ru -1.2594 0.8363 'International Tables Vol C Tables 4.2.6.8 and 6.1.1.4'
Sn Sn -0.6537 1.4246 'International Tables Vol C Tables 4.2.6.8 and 6.1.1.4'

loop_
_exptl_crystal_face_index_h
_exptl_crystal_face_index_k
_exptl_crystal_face_index_l
_exptl_crystal_face_perp_dist
1 0 1 0.110
0 0 -1 0.066
1 0 0 0.017
-1 0 0 0.086
0 1 0 0.036
0 -1 0 0.064

loop_
_geom_angle_atom_site_label_1
_geom_angle_atom_site_label_2
_geom_angle_atom_site_label_3
_geom_angle
C1 Sn1 Cl1 115.71(9)
C1 Sn1 N1 74.00(11)
Cl1 Sn1 N1 85.10(6)
C1 Sn1 N2 73.30(11)
Cl1 Sn1 N2 84.74(6)
N1 Sn1 N2 137.06(9)
C1 Sn1 Ru1 132.98(8)
Cl1 Sn1 Ru1 111.19(2)
N1 Sn1 Ru1 113.98(6)
N2 Sn1 Ru1 108.60(6)
C18 Ru1 C17 38.19(12)
C18 Ru1 C16 68.56(13)
C17 Ru1 C16 37.88(13)
C18 Ru1 C13 37.64(12)
C17 Ru1 C13 68.51(12)
C16 Ru1 C13 80.91(13)
C18 Ru1 C14 67.21(12)
C17 Ru1 C14 79.38(12)
C16 Ru1 C14 66.78(14)
C13 Ru1 C14 37.64(12)
C18 Ru1 C15 79.16(12)
C17 Ru1 C15 67.17(13)
C16 Ru1 C15 37.36(14)
C13 Ru1 C15 66.84(13)
C14 Ru1 C15 35.87(14)
C18 Ru1 Cl2 125.75(9)
C17 Ru1 Cl2 163.90(9)
C16 Ru1 Cl2 149.40(10)
C13 Ru1 Cl2 96.65(9)
C14 Ru1 Cl2 92.65(9)
C15 Ru1 Cl2 113.73(10)
C18 Ru1 Cl3 148.31(9)
C17 Ru1 Cl3 111.38(9)
C16 Ru1 Cl3 89.74(10)
C13 Ru1 Cl3 163.74(9)
C14 Ru1 Cl3 126.22(9)
C15 Ru1 Cl3 97.75(10)
Cl2 Ru1 Cl3 84.64(3)
C18 Ru1 Sn1 91.37(9)
C17 Ru1 Sn1 95.17(9)
C16 Ru1 Sn1 123.69(10)
C13 Ru1 Sn1 114.65(9)
C14 Ru1 Sn1 151.86(9)
C15 Ru1 Sn1 160.93(10)
Cl2 Ru1 Sn1 85.25(2)
Cl3 Ru1 Sn1 81.60(2)
C5 C4 C3 121.1(3)
C5 C4 H4 119.5
C3 C4 H4 119.4
C9 N1 C7 110.9(3)
C9 N1 C8 108.8(3)
C7 N1 C8 108.5(3)
C9 N1 Sn1 114.96(19)
C7 N1 Sn1 101.23(18)
C8 N1 Sn1 112.1(2)
C12 N2 C10 109.5(3)
C12 N2 C11 109.5(3)
C10 N2 C11 108.9(3)
C12 N2 Sn1 115.1(2)
C10 N2 Sn1 102.11(18)
C11 N2 Sn1 111.3(2)
C2 C1 C6 121.1(3)
C2 C1 Sn1 118.6(2)
C6 C1 Sn1 120.2(2)
C1 C2 C3 119.3(3)
C1 C2 C7 117.1(3)
C3 C2 C7 123.5(3)
C1 C6 C5 119.5(3)
C1 C6 C10 117.8(3)
C5 C6 C10 122.6(3)
N1 C8 H8A 109.3
N1 C8 H8B 109.5
H8A C8 H8B 109.5
N1 C8 H8C 109.6
H8A C8 H8C 109.5
H8B C8 H8C 109.5
N1 C9 H9A 109.6
N1 C9 H9B 109.4
H9A C9 H9B 109.5
N1 C9 H9C 109.4
H9A C9 H9C 109.5
H9B C9 H9C 109.5
C19 C20 H20A 109.5
C19 C20 H20B 109.3
H20A C20 H20B 109.5
C19 C20 H20C 109.5
H20A C20 H20C 109.5
H20B C20 H20C 109.5
Cl5 C23 Cl6 111.3(2)
Cl5 C23 Cl4 111.1(2)
Cl6 C23 Cl4 109.3(2)
Cl5 C23 H23 108.3
Cl6 C23 H23 108.4
Cl4 C23 H23 108.4
N1 C7 C2 110.6(3)
N1 C7 H7A 109.7
C2 C7 H7A 109.4
N1 C7 H7B 109.3
C2 C7 H7B 109.6
H7A C7 H7B 108.1
N2 C12 H12A 109.7
N2 C12 H12B 109.3
H12A C12 H12B 109.5
N2 C12 H12C 109.4
H12A C12 H12C 109.5
H12B C12 H12C 109.5
C18 C13 C14 117.3(3)
C18 C13 C19 119.8(3)
C14 C13 C19 122.7(3)
C18 C13 Ru1 68.90(18)
C14 C13 Ru1 72.00(19)
C19 C13 Ru1 134.1(2)
N2 C10 C6 111.4(3)
N2 C10 H10A 109.4
C6 C10 H10A 109.6
N2 C10 H10B 109.2
C6 C10 H10B 109.2
H10A C10 H10B 108.0
N2 C11 H11A 109.3
N2 C11 H11B 109.2
H11A C11 H11B 109.5
N2 C11 H11C 109.9
H11A C11 H11C 109.5
H11B C11 H11C 109.5
C4 C5 C6 119.5(3)
C4 C5 H5 120.4
C6 C5 H5 120.1
C20 C19 C13 115.1(4)
C20 C19 C21 110.0(3)
C13 C19 C21 108.5(3)
C20 C19 H19 107.7
C13 C19 H19 107.6
C21 C19 H19 107.7
C2 C3 C4 119.4(3)
C2 C3 H3 120.2
C4 C3 H3 120.4
Cl7 C24 Cl9 110.1(2)
Cl7 C24 Cl8 110.1(2)
Cl9 C24 Cl8 110.8(2)
Cl7 C24 H24 108.5
Cl9 C24 H24 108.7
Cl8 C24 H24 108.6
C19 C21 H21A 109.5
C19 C21 H21B 109.2
H21A C21 H21B 109.5
C19 C21 H21C 109.7
H21A C21 H21C 109.5
H21B C21 H21C 109.5
C18 C17 C16 119.8(3)
C18 C17 Ru1 70.03(18)
C16 C17 Ru1 72.23(18)
C18 C17 H17 120.2
C16 C17 H17 120.0
Ru1 C17 H17 129.7
C13 C18 C17 121.9(3)
C13 C18 Ru1 73.45(18)
C17 C18 Ru1 71.77(18)
C13 C18 H18 119.0
C17 C18 H18 119.1
Ru1 C18 H18 128.0
C15 C14 C13 121.4(3)
C15 C14 Ru1 72.2(2)
C13 C14 Ru1 70.36(18)
C15 C14 H14 119.3
C13 C14 H14 119.4
Ru1 C14 H14 130.9
C17 C16 C15 118.2(3)
C17 C16 C22 121.3(4)
C15 C16 C22 120.5(3)
C17 C16 Ru1 69.88(18)
C15 C16 Ru1 72.53(19)
C22 C16 Ru1 130.3(3)
C14 C15 C16 121.5(3)
C14 C15 Ru1 71.88(19)
C16 C15 Ru1 70.11(18)
C14 C15 H15 119.1
C16 C15 H15 119.4
Ru1 C15 H15 131.6
C16 C22 H22A 109.4
C16 C22 H22B 109.5
H22A C22 H22B 109.5
C16 C22 H22C 109.5
H22A C22 H22C 109.5
H22B C22 H22C 109.5

loop_
_geom_bond_atom_site_label_1
_geom_bond_atom_site_label_2
_geom_bond_distance
Sn1 C1 2.122(3)
Sn1 Cl1 2.4362(8)
Sn1 N1 2.492(3)
Sn1 N2 2.542(3)
Sn1 Ru1 2.5934(3)
Ru1 C18 2.150(3)
Ru1 C17 2.172(3)
Ru1 C16 2.203(3)
Ru1 C13 2.209(3)
Ru1 C14 2.230(3)
Ru1 C15 2.235(3)
Ru1 Cl2 2.4227(8)
Ru1 Cl3 2.4284(8)
Cl4 C23 1.757(4)
Cl9 C24 1.753(4)
Cl8 C24 1.757(4)
Cl6 C23 1.751(4)
Cl7 C24 1.749(4)
Cl5 C23 1.741(4)
C4 C5 1.379(6)
C4 C3 1.393(5)
C4 H4 0.9299
N1 C9 1.477(4)
N1 C7 1.477(4)
N1 C8 1.480(4)
N2 C12 1.467(4)
N2 C10 1.479(4)
N2 C11 1.479(4)
C1 C2 1.385(5)
C1 C6 1.385(5)
C2 C3 1.388(5)
C2 C7 1.509(5)
C6 C5 1.388(5)
C6 C10 1.507(5)
C8 H8A 0.9599
C8 H8B 0.9600
C8 H8C 0.9599
C9 H9A 0.9600
C9 H9B 0.9600
C9 H9C 0.9600
C20 C19 1.505(6)
C20 H20A 0.9600
C20 H20B 0.9599
C20 H20C 0.9600
C23 H23 0.9800
C7 H7A 0.9699
C7 H7B 0.9699
C12 H12A 0.9598
C12 H12B 0.9601
C12 H12C 0.9600
C13 C18 1.407(5)
C13 C14 1.432(5)
C13 C19 1.510(5)
C10 H10A 0.9699
C10 H10B 0.9701
C11 H11A 0.9600
C11 H11B 0.9601
C11 H11C 0.9600
C5 H5 0.9300
C19 C21 1.522(5)
C19 H19 0.9800
C3 H3 0.9300
C24 H24 0.9800
C21 H21A 0.9600
C21 H21B 0.9601
C21 H21C 0.9600
C17 C18 1.414(5)
C17 C16 1.421(5)
C17 H17 0.9300
C18 H18 0.9299
C14 C15 1.375(5)
C14 H14 0.9300
C16 C15 1.422(5)
C16 C22 1.492(5)
C15 H15 0.9300
C22 H22A 0.9600
C22 H22B 0.9600
C22 H22C 0.9600
